data_7126036
loop_
_publ_author_name
'Das, Mainak'
'Chitranshi, Sangya'
'Murugavel, M.'
'Adinarayana, B.'
'Suresh, Cherumuttathu H.'
'Srinivasan, A.'

_publ_section_title
;
 Isosmaragdyrin with an N<sub>3</sub>C<sub>2</sub> core: stabilization of
 Rh(i) and organo-Pt(ii) complexes.
;
_journal_issue 24
_journal_name_full 'Chemical communications (Cambridge, England)'
_journal_page_first 3551
_journal_page_last 3554
_journal_paper_doi 10.1039/d0cc00214c
_journal_volume 56
_journal_year 2020
_chemical_formula_moiety 'C52 H38 F5 N3'
_chemical_formula_sum 'C52 H38 F5 N3'
_chemical_formula_weight 799.85
_chemical_name_systematic 'core-modified isosmaragdyrin'
_space_group_crystal_system triclinic
_space_group_IT_number 2
_space_group_name_Hall '-P 1'
_space_group_name_H-M_alt 'P -1'
_atom_sites_solution_hydrogens geom
_atom_sites_solution_primary dual
_audit_creation_date 2019-01-05
_audit_creation_method
;
Olex2 1.2
(compiled 2017.03.28 svn.r3405 for OlexSys, GUI svn.r5337)
;
_audit_update_record
;
2019-10-01 deposited with the CCDC.	2020-02-17 downloaded from the CCDC.
;
_cell_angle_alpha 111.513(4)
_cell_angle_beta 112.548(4)
_cell_angle_gamma 93.946(3)
_cell_formula_units_Z 2
_cell_length_a 12.1765(4)
_cell_length_b 13.0482(6)
_cell_length_c 15.2310(5)
_cell_measurement_reflns_used 5958
_cell_measurement_temperature 100
_cell_measurement_theta_max 75.1640
_cell_measurement_theta_min 3.7520
_cell_volume 2016.53(17)
_computing_cell_refinement 'CrysAlisPro 1.171.39.46b (Rigaku OD, 2018)'
_computing_data_collection 'CrysAlisPro 1.171.39.46b (Rigaku OD, 2018)'
_computing_data_reduction 'CrysAlisPro 1.171.39.46b (Rigaku OD, 2018)'
_computing_molecular_graphics 'Olex2 (Dolomanov et al., 2009)'
_computing_publication_material 'Olex2 (Dolomanov et al., 2009)'
_computing_structure_refinement 'ShelXL (Sheldrick, 2015)'
_computing_structure_solution 'ShelXT (Sheldrick, 2015)'
_diffrn_ambient_temperature 100
_diffrn_detector 'CCD plate'
_diffrn_detector_type 'Pilatus 200K'
_diffrn_measured_fraction_theta_full 1.000
_diffrn_measured_fraction_theta_max 0.999
_diffrn_measurement_details
;
List of Runs (angles in degrees, time in seconds):

  # Type    Start    End  Width  t~exp~   \w     \q     \k     \f   Frames
#--------------------------------------------------------------------------
  1  \w    -65.00   1.00   0.50   14.00    --    0.00 -35.00 -57.00  132
  2  \w     -1.00  66.00   0.50   14.00    --    0.00  35.00  99.00  134
  3  \w     37.00 103.00   0.50   14.00    --  102.08 -35.00 -57.00  132
  4  \w    101.00 168.00   0.50   14.00    --  102.08  35.00  99.00  134
  5  \w    -22.00  62.00   0.50   14.00    --    0.00  77.00   0.00  168
  6  \w    -10.00  61.00   0.50   14.00    --    0.00  57.00-150.00  142
  7  \w    -10.00  61.00   0.50   14.00    --    0.00  57.00-180.00  142
  8  \w    -65.00   1.00   0.50   14.00    --    0.00 -37.00 -90.00  132
  9  \w    100.00 165.00   0.50   14.00    --  102.08  45.00  60.00  130
 10  \w     40.00 124.00   0.50   14.00    --  102.08 -77.00 150.00  168
 11  \w     39.00 118.00   0.50   14.00    --  102.08-125.00   0.00  158
 12  \w     39.00 105.00   0.50   14.00    --  102.08 -45.00-120.00  132
 13  \w    101.00 169.00   0.50   14.00    --  102.08  30.00 150.00  136
 14  \w     40.00 124.00   0.50   14.00    --  102.08 -77.00 -60.00  168
 15  \w     39.00 118.00   0.50   14.00    --  102.08-125.00 -60.00  158
 16  \w     39.00 105.00   0.50   14.00    --  102.08 -45.00  90.00  132
 17  \w     34.00 109.00   0.50   14.00    --  102.08 -94.00-180.00  150
 18  \w     36.00 103.00   0.50   14.00    --  102.08 -30.00-180.00  134
 19  \w     34.00 109.00   0.50   14.00    --  102.08 -94.00  60.00  150
 20  \w     39.00 118.00   0.50   14.00    --  102.08-125.00-180.00  158
 21  \w     36.00 103.00   0.50   14.00    --  102.08 -30.00 120.00  134
 22  \w    100.00 165.00   0.50   14.00    --  102.08  45.00 -60.00  130
 23  \w     34.00 104.00   0.50   14.00    --  102.08 -15.00 -60.00  140
 24  \w     40.00 114.00   0.50   14.00    --  102.08 -61.00 150.00  148
 25  \w     39.00 118.00   0.50   14.00    --  102.08-125.00  60.00  158
 26  \w     34.00 104.00   0.50   14.00    --  102.08 -15.00   0.00  140
 27  \w     40.00 114.00   0.50   14.00    --  102.08 -61.00  30.00  148
 28  \w     34.00 109.00   0.50   14.00    --  102.08 -94.00 120.00  150
 29  \w    100.00 165.00   0.50   14.00    --  102.08  45.00 -30.00  130
 30  \w     94.00 166.00   0.50   14.00    --  102.08 125.00 -30.00  144
 31  \w    -22.00  62.00   0.50   14.00    --    0.00  77.00  90.00  168
 32  \w     -1.00  67.00   0.50   14.00    --    0.00  19.00 -60.00  136
;
_diffrn_measurement_device 'four-circle diffractometer'
_diffrn_measurement_device_type 'SuperNova, Dual, Cu at home/near, Pilatus 200K'
_diffrn_measurement_method '\w scans'
_diffrn_orient_matrix_type 'CrysAlisPro convention (1999,Acta A55,543-557)'
_diffrn_orient_matrix_UB_11 0.0420688000
_diffrn_orient_matrix_UB_12 0.1305918000
_diffrn_orient_matrix_UB_13 0.0509601000
_diffrn_orient_matrix_UB_21 0.1321337000
_diffrn_orient_matrix_UB_22 -0.0079585000
_diffrn_orient_matrix_UB_23 0.0187504000
_diffrn_orient_matrix_UB_31 -0.0268922000
_diffrn_orient_matrix_UB_32 -0.0023556000
_diffrn_orient_matrix_UB_33 -0.1082364000
_diffrn_radiation_monochromator mirror
_diffrn_radiation_probe x-ray
_diffrn_radiation_type CuK\a
_diffrn_radiation_wavelength 1.54184
_diffrn_reflns_av_R_equivalents 0.2074
_diffrn_reflns_av_unetI/netI 0.1433
_diffrn_reflns_Laue_measured_fraction_full 1.000
_diffrn_reflns_Laue_measured_fraction_max 0.999
_diffrn_reflns_limit_h_max 14
_diffrn_reflns_limit_h_min -14
_diffrn_reflns_limit_k_max 15
_diffrn_reflns_limit_k_min -15
_diffrn_reflns_limit_l_max 13
_diffrn_reflns_limit_l_min -18
_diffrn_reflns_number 28909
_diffrn_reflns_point_group_measured_fraction_full 1.000
_diffrn_reflns_point_group_measured_fraction_max 0.999
_diffrn_reflns_theta_full 67.684
_diffrn_reflns_theta_max 68.224
_diffrn_reflns_theta_min 3.474
_diffrn_source 'micro-focus sealed X-ray tube'
_diffrn_source_type 'SuperNova (Cu) X-ray Source'
_exptl_absorpt_coefficient_mu 0.765
_exptl_absorpt_correction_T_max 1.00000
_exptl_absorpt_correction_T_min 0.36762
_exptl_absorpt_correction_type multi-scan
_exptl_absorpt_process_details
;
CrysAlisPro 1.171.39.46b (Rigaku Oxford Diffraction, 2018)
Empirical absorption correction using spherical harmonics,
 implemented in SCALE3 ABSPACK scaling algorithm.
;
_exptl_crystal_colour 'metallic yellowish black'
_exptl_crystal_colour_lustre metallic
_exptl_crystal_colour_modifier yellowish
_exptl_crystal_colour_primary black
_exptl_crystal_density_diffrn 1.317
_exptl_crystal_description block
_exptl_crystal_F_000 832
_exptl_crystal_size_max 0.729
_exptl_crystal_size_mid 0.452
_exptl_crystal_size_min 0.192
_refine_diff_density_max 0.414
_refine_diff_density_min -0.409
_refine_diff_density_rms 0.089
_refine_ls_extinction_method none
_refine_ls_goodness_of_fit_ref 0.952
_refine_ls_hydrogen_treatment constr
_refine_ls_matrix_type full
_refine_ls_number_parameters 535
_refine_ls_number_reflns 7384
_refine_ls_number_restraints 0
_refine_ls_restrained_S_all 0.952
_refine_ls_R_factor_all 0.1331
_refine_ls_R_factor_gt 0.0804
_refine_ls_shift/su_max 0.000
_refine_ls_shift/su_mean 0.000
_refine_ls_structure_factor_coef Fsqd
_refine_ls_weighting_details 'w=1/[\s^2^(Fo^2^)+(0.1447P)^2^] where P=(Fo^2^+2Fc^2^)/3'
_refine_ls_weighting_scheme calc
_refine_ls_wR_factor_gt 0.2193
_refine_ls_wR_factor_ref 0.2602
_reflns_Friedel_coverage 0.000
_reflns_number_gt 4130
_reflns_number_total 7384
_reflns_threshold_expression 'I > 2\s(I)'
_cod_data_source_file d0cc00214c2.cif
_cod_data_source_block as_md_py_is
_cod_depositor_comments 'Adding full bibliography for 7126036--7126038.cif.'
_cod_original_cell_volume 2016.53(15)
_cod_database_code 7126036
_shelx_shelxl_version_number 2016/6
_chemical_oxdiff_formula 'C H N F'
_shelx_space_group_comment
;
The symmetry employed for this shelxl refinement is uniquely defined
by the following loop, which should always be used as a source of
symmetry information in preference to the above space-group names.
They are only intended as comments.
;
_diffrn_oxdiff_ac3_digest_frames
;
01c7f9688c89d0431144712f73be883c8504616840e
;
_reflns_odcompleteness_completeness 100.00
_reflns_odcompleteness_iscentric 1
_reflns_odcompleteness_theta 66.97
_olex2_refinement_description
;
1. Fixed Uiso
 At 1.2 times of:
  All C(H) groups, All N(H) groups
 At 1.5 times of:
  All C(H,H,H) groups
2. Uiso/Uaniso restraints and constraints
Uanis(N1) = Uanis(N2) = Uanis(N3)
3. Rigid body (RIGU) restrains
 N1, N2, N3
 with sigma for 1-2 distances of 0.004 and sigma for 1-3 distances of 0.004
4.a Aromatic/amide H refined with riding coordinates:
 C14(H14), C28(H28), C13(H13), C27(H27), C8(H8), C19(H19), C3(H3), C20(H20),
 C25(H25), C2(H2), C9(H9), C4(H4), C18(H18), C23(H23), C33(H33), C42(H42),
 C40(H40), C24(H24), C31(H31), N1(H1)
4.b Idealised Me refined as rotating group:
 C46(H46A,H46B,H46C), C37(H37A,H37B,H37C), C35(H35A,H35B,H35C), C44(H44A,H44B,
 H44C), C36(H36A,H36B,H36C), C45(H45A,H45B,H45C)
;
_olex2_submission_original_sample_id ISM
_olex2_submission_special_instructions 'No special instructions were received'
_oxdiff_exptl_absorpt_empirical_details
;
Empirical correction (ABSPACK) includes:
- Absorption correction using spherical harmonics
- Frame scaling
;
_oxdiff_exptl_absorpt_empirical_full_max 6.673
_oxdiff_exptl_absorpt_empirical_full_min 0.263

loop_
_space_group_symop_operation_xyz
'x, y, z'
'-x, -y, -z'

loop_
_atom_site_label
_atom_site_type_symbol
_atom_site_fract_x
_atom_site_fract_y
_atom_site_fract_z
_atom_site_U_iso_or_equiv
_atom_site_adp_type
_atom_site_occupancy
_atom_site_site_symmetry_order
_atom_site_calc_flag
_atom_site_refinement_flags_posn
_atom_site_refinement_flags_adp
_atom_site_refinement_flags_occupancy
_atom_site_disorder_assembly
_atom_site_disorder_group
F1 F 0.7227(2) 0.7386(2) 0.63013(19) 0.0448(7) Uani 1 1 d . . . . .
F5 F 0.3875(2) 0.8146(2) 0.39750(18) 0.0447(7) Uani 1 1 d . . . . .
F2 F 0.8781(2) 0.8917(2) 0.6260(2) 0.0520(8) Uani 1 1 d . . . . .
F3 F 0.7900(2) 1.0009(2) 0.5030(2) 0.0582(9) Uani 1 1 d . . . . .
F4 F 0.5441(3) 0.9567(2) 0.3856(2) 0.0582(9) Uani 1 1 d . . . . .
N2 N 0.4769(3) 0.6576(3) 0.6771(2) 0.0326(5) Uani 1 1 d . U . . .
N3 N 0.1927(3) 0.3513(3) 0.6237(2) 0.0326(5) Uani 1 1 d . U . . .
C7 C 0.5243(3) 0.7296(3) 0.7857(3) 0.0308(10) Uani 1 1 d . . . . .
C14 C 0.2529(3) 0.4909(3) 0.2637(3) 0.0306(10) Uani 1 1 d . . . . .
H14 H 0.220884 0.455292 0.189248 0.037 Uiso 1 1 calc R . . . .
C28 C 0.0730(4) 0.3676(3) 0.4297(3) 0.0324(10) Uani 1 1 d . . . . .
H28 H 0.159200 0.376161 0.457319 0.039 Uiso 1 1 calc R . . . .
C16 C 0.0742(3) 0.4111(4) 0.2822(3) 0.0330(10) Uani 1 1 d . . . . .
C15 C 0.1927(3) 0.4709(3) 0.3237(3) 0.0303(10) Uani 1 1 d . . . . .
C47 C 0.5490(4) 0.7662(4) 0.5105(3) 0.0341(11) Uani 1 1 d . . . . .
C13 C 0.3604(3) 0.5669(4) 0.3290(3) 0.0330(10) Uani 1 1 d . . . . .
H13 H 0.416987 0.593702 0.308702 0.040 Uiso 1 1 calc R . . . .
C10 C 0.4894(3) 0.7239(3) 0.6330(3) 0.0289(9) Uani 1 1 d . . . . .
C22 C 0.0740(4) 0.2978(4) 0.5614(3) 0.0344(11) Uani 1 1 d . . . . .
C12 C 0.3765(3) 0.6020(4) 0.4362(3) 0.0324(10) Uani 1 1 d . . . . .
C29 C 0.6075(3) 0.7895(4) 0.9755(3) 0.0315(10) Uani 1 1 d . . . . .
C17 C 0.0136(3) 0.3899(3) 0.3434(3) 0.0325(10) Uani 1 1 d . . . . .
C27 C 0.4128(4) 0.5018(4) 0.7778(3) 0.0339(11) Uani 1 1 d . . . . .
H27 H 0.356912 0.521620 0.726646 0.041 Uiso 1 1 calc R . . . .
C30 C 0.5325(4) 0.8295(4) 1.0245(3) 0.0346(10) Uani 1 1 d . . . . .
C8 C 0.5578(3) 0.8474(4) 0.8028(3) 0.0324(10) Uani 1 1 d . . . . .
H8 H 0.586697 0.913069 0.867538 0.039 Uiso 1 1 calc R . . . .
C6 C 0.5482(3) 0.6984(4) 0.8657(3) 0.0320(10) Uani 1 1 d . . . . .
C5 C 0.5232(3) 0.5809(4) 0.8544(3) 0.0338(11) Uani 1 1 d . . . . .
C48 C 0.6764(4) 0.7892(4) 0.5679(3) 0.0348(11) Uani 1 1 d . . . . .
C32 C 0.7122(4) 0.9616(4) 1.1820(3) 0.0389(11) Uani 1 1 d . . . . .
C26 C 0.2562(4) 0.3239(3) 0.7016(3) 0.0332(10) Uani 1 1 d . . . . .
C21 C 0.0094(3) 0.3327(3) 0.4774(3) 0.0336(10) Uani 1 1 d . . . . .
C38 C -0.0031(3) 0.3652(4) 0.1661(3) 0.0340(10) Uani 1 1 d . . . . .
C19 C -0.1752(4) 0.3529(4) 0.3573(3) 0.0357(11) Uani 1 1 d . . . . .
H19 H -0.260435 0.349423 0.333338 0.043 Uiso 1 1 calc R . . . .
C1 C 0.3822(4) 0.3959(4) 0.7741(3) 0.0344(10) Uani 1 1 d . . . . .
C3 C 0.5807(4) 0.4399(4) 0.9194(3) 0.0370(11) Uani 1 1 d . . . . .
H3 H 0.639694 0.416881 0.965824 0.044 Uiso 1 1 calc R . . . .
C34 C 0.7353(3) 0.8366(4) 1.0297(3) 0.0339(10) Uani 1 1 d . . . . .
C52 C 0.5086(4) 0.8246(4) 0.4501(3) 0.0366(11) Uani 1 1 d . . . . .
C20 C -0.1161(4) 0.3286(4) 0.4405(3) 0.0368(11) Uani 1 1 d . . . . .
H20 H -0.160353 0.308674 0.473809 0.044 Uiso 1 1 calc R . . . .
C11 C 0.4662(3) 0.6890(3) 0.5239(3) 0.0304(10) Uani 1 1 d . . . . .
C25 C 0.2043(4) 0.2386(4) 0.7196(3) 0.0393(11) Uani 1 1 d . . . . .
H25 H 0.251259 0.220141 0.775395 0.047 Uiso 1 1 calc R . . . .
C2 C 0.4690(4) 0.3647(4) 0.8444(3) 0.0382(11) Uani 1 1 d . . . . .
H2 H 0.451297 0.290850 0.840865 0.046 Uiso 1 1 calc R . . . .
C9 C 0.5400(4) 0.8447(4) 0.7100(3) 0.0341(10) Uani 1 1 d . . . . .
H9 H 0.556362 0.907790 0.695900 0.041 Uiso 1 1 calc R . . . .
C49 C 0.7564(4) 0.8692(4) 0.5658(3) 0.0377(11) Uani 1 1 d . . . . .
C4 C 0.6065(4) 0.5481(4) 0.9267(3) 0.0361(11) Uani 1 1 d . . . . .
H4 H 0.681056 0.600861 0.981008 0.043 Uiso 1 1 calc R . . . .
C18 C -0.1140(3) 0.3825(4) 0.3069(3) 0.0335(10) Uani 1 1 d . . . . .
H18 H -0.157171 0.397742 0.248045 0.040 Uiso 1 1 calc R . . . .
C23 C 0.0162(4) 0.2109(4) 0.5744(3) 0.0395(12) Uani 1 1 d . . . . .
H23 H -0.067505 0.172897 0.528806 0.047 Uiso 1 1 calc R . . . .
C33 C 0.7840(4) 0.9230(4) 1.1316(3) 0.0367(11) Uani 1 1 d . . . . .
H33 H 0.869681 0.956310 1.167530 0.044 Uiso 1 1 calc R . . . .
C39 C -0.0410(4) 0.4372(4) 0.1174(3) 0.0391(11) Uani 1 1 d . . . . .
C50 C 0.7124(4) 0.9238(4) 0.5047(3) 0.0401(12) Uani 1 1 d . . . . .
C42 C -0.1130(4) 0.2035(4) -0.0024(3) 0.0441(13) Uani 1 1 d . . . . .
H42 H -0.138995 0.123459 -0.042791 0.053 Uiso 1 1 calc R . . . .
C46 C -0.0031(4) 0.1662(4) 0.1534(3) 0.0451(13) Uani 1 1 d . . . . .
H46A H 0.086075 0.187662 0.195252 0.068 Uiso 1 1 calc GR . . . .
H46B H -0.027952 0.088748 0.098036 0.068 Uiso 1 1 calc GR . . . .
H46C H -0.043144 0.169386 0.198913 0.068 Uiso 1 1 calc GR . . . .
C37 C 0.8186(4) 0.7976(4) 0.9792(3) 0.0439(12) Uani 1 1 d . . . . .
H37A H 0.857197 0.743181 1.003058 0.066 Uiso 1 1 calc GR . . . .
H37B H 0.882072 0.863093 0.999115 0.066 Uiso 1 1 calc GR . . . .
H37C H 0.770698 0.760962 0.902635 0.066 Uiso 1 1 calc GR . . . .
C40 C -0.1117(4) 0.3900(4) 0.0092(3) 0.0438(12) Uani 1 1 d . . . . .
H40 H -0.135190 0.439452 -0.023684 0.053 Uiso 1 1 calc R . . . .
C24 C 0.0818(4) 0.1820(4) 0.6530(3) 0.0440(12) Uani 1 1 d . . . . .
H24 H 0.043979 0.123210 0.662367 0.053 Uiso 1 1 calc R . . . .
C43 C -0.0403(4) 0.2467(4) 0.1045(3) 0.0401(12) Uani 1 1 d . . . . .
C41 C -0.1493(4) 0.2740(5) -0.0527(3) 0.0456(13) Uani 1 1 d . . . . .
C31 C 0.5848(4) 0.9144(4) 1.1260(3) 0.0394(11) Uani 1 1 d . . . . .
H31 H 0.533561 0.941376 1.158746 0.047 Uiso 1 1 calc R . . . .
C51 C 0.5872(4) 0.9030(4) 0.4450(3) 0.0436(13) Uani 1 1 d . . . . .
C35 C 0.3947(4) 0.7845(4) 0.9656(4) 0.0422(12) Uani 1 1 d . . . . .
H35A H 0.361524 0.815559 0.913913 0.063 Uiso 1 1 calc GR . . . .
H35B H 0.358788 0.807406 1.015394 0.063 Uiso 1 1 calc GR . . . .
H35C H 0.374471 0.701444 0.929495 0.063 Uiso 1 1 calc GR . . . .
C44 C -0.0140(4) 0.5640(4) 0.1795(4) 0.0485(13) Uani 1 1 d . . . . .
H44A H -0.044408 0.579889 0.232884 0.073 Uiso 1 1 calc GR . . . .
H44B H -0.054705 0.598245 0.131987 0.073 Uiso 1 1 calc GR . . . .
H44C H 0.074758 0.596331 0.213845 0.073 Uiso 1 1 calc GR . . . .
C36 C 0.7669(5) 1.0526(4) 1.2922(4) 0.0575(15) Uani 1 1 d . . . . .
H36A H 0.789168 1.017646 1.341699 0.086 Uiso 1 1 calc GR . . . .
H36B H 0.707034 1.096521 1.301904 0.086 Uiso 1 1 calc GR . . . .
H36C H 0.840401 1.103014 1.305267 0.086 Uiso 1 1 calc GR . . . .
C45 C -0.2303(4) 0.2249(5) -0.1704(4) 0.0613(16) Uani 1 1 d . . . . .
H45A H -0.179817 0.203465 -0.208001 0.092 Uiso 1 1 calc GR . . . .
H45B H -0.270872 0.281892 -0.187522 0.092 Uiso 1 1 calc GR . . . .
H45C H -0.292283 0.157607 -0.191401 0.092 Uiso 1 1 calc GR . . . .
N1 N 0.2773(3) 0.5344(3) 0.4287(2) 0.0326(5) Uani 1 1 d . U . . .
H1 H 0.268693 0.531956 0.482731 0.039 Uiso 1 1 calc R . . . .

loop_
_atom_site_aniso_label
_atom_site_aniso_U_11
_atom_site_aniso_U_22
_atom_site_aniso_U_33
_atom_site_aniso_U_23
_atom_site_aniso_U_13
_atom_site_aniso_U_12
F1 0.0289(13) 0.0543(17) 0.0419(14) 0.0197(13) 0.0119(11) -0.0175(12)
F5 0.0333(14) 0.0497(16) 0.0354(14) 0.0188(12) 0.0038(11) -0.0164(12)
F2 0.0255(13) 0.0584(18) 0.0549(16) 0.0168(14) 0.0132(12) -0.0218(12)
F3 0.0543(17) 0.0518(17) 0.0633(18) 0.0229(15) 0.0289(14) -0.0270(14)
F4 0.0628(18) 0.0577(19) 0.0473(16) 0.0294(15) 0.0166(14) -0.0190(15)
N2 0.0249(10) 0.0367(12) 0.0226(10) 0.0062(9) 0.0079(8) -0.0201(9)
N3 0.0249(10) 0.0367(12) 0.0226(10) 0.0062(9) 0.0079(8) -0.0201(9)
C7 0.0211(19) 0.030(2) 0.032(2) 0.0063(18) 0.0115(17) -0.0126(16)
C14 0.027(2) 0.034(2) 0.0212(19) 0.0078(17) 0.0086(16) -0.0132(17)
C28 0.024(2) 0.035(2) 0.0224(19) 0.0017(17) 0.0095(16) -0.0210(17)
C16 0.024(2) 0.036(2) 0.030(2) 0.0112(18) 0.0087(17) -0.0137(18)
C15 0.0223(19) 0.032(2) 0.0241(19) 0.0068(17) 0.0068(16) -0.0156(17)
C47 0.030(2) 0.034(2) 0.022(2) 0.0040(17) 0.0089(17) -0.0228(18)
C13 0.024(2) 0.039(2) 0.027(2) 0.0099(18) 0.0106(17) -0.0153(18)
C10 0.0156(18) 0.035(2) 0.0243(19) 0.0081(17) 0.0050(16) -0.0137(16)
C22 0.030(2) 0.029(2) 0.031(2) 0.0017(18) 0.0155(18) -0.0188(18)
C12 0.026(2) 0.033(2) 0.031(2) 0.0093(18) 0.0140(18) -0.0156(18)
C29 0.026(2) 0.036(2) 0.026(2) 0.0115(18) 0.0098(17) -0.0133(18)
C17 0.027(2) 0.030(2) 0.024(2) 0.0026(17) 0.0086(17) -0.0214(18)
C27 0.027(2) 0.041(3) 0.023(2) 0.0098(18) 0.0084(17) -0.0156(19)
C30 0.033(2) 0.035(2) 0.029(2) 0.0121(19) 0.0126(18) -0.0123(18)
C8 0.029(2) 0.029(2) 0.030(2) 0.0077(18) 0.0119(18) -0.0119(18)
C6 0.0205(19) 0.036(2) 0.028(2) 0.0078(18) 0.0091(17) -0.0152(17)
C5 0.026(2) 0.040(3) 0.022(2) 0.0073(18) 0.0089(17) -0.0196(18)
C48 0.033(2) 0.036(2) 0.029(2) 0.0097(19) 0.0156(18) -0.0172(19)
C32 0.045(3) 0.032(2) 0.028(2) 0.0081(19) 0.013(2) -0.013(2)
C26 0.030(2) 0.028(2) 0.031(2) 0.0031(18) 0.0158(18) -0.0137(18)
C21 0.027(2) 0.028(2) 0.028(2) 0.0006(17) 0.0090(17) -0.0224(18)
C38 0.022(2) 0.041(3) 0.028(2) 0.0094(19) 0.0087(17) -0.0151(18)
C19 0.023(2) 0.037(2) 0.030(2) 0.0044(19) 0.0086(18) -0.0177(18)
C1 0.029(2) 0.037(2) 0.027(2) 0.0084(18) 0.0113(18) -0.0151(18)
C3 0.026(2) 0.044(3) 0.038(2) 0.022(2) 0.0093(18) -0.0060(19)
C34 0.026(2) 0.037(2) 0.030(2) 0.0124(19) 0.0083(17) -0.0152(18)
C52 0.026(2) 0.043(3) 0.026(2) 0.0087(19) 0.0068(17) -0.0183(19)
C20 0.032(2) 0.036(2) 0.028(2) 0.0030(18) 0.0142(18) -0.0201(19)
C11 0.023(2) 0.035(2) 0.025(2) 0.0103(18) 0.0084(16) -0.0172(17)
C25 0.036(2) 0.039(3) 0.034(2) 0.016(2) 0.0108(19) -0.015(2)
C2 0.037(2) 0.032(2) 0.036(2) 0.0105(19) 0.014(2) -0.0144(19)
C9 0.029(2) 0.030(2) 0.035(2) 0.0135(19) 0.0101(18) -0.0115(18)
C49 0.026(2) 0.037(2) 0.039(2) 0.010(2) 0.0135(19) -0.0178(19)
C4 0.028(2) 0.041(3) 0.029(2) 0.0114(19) 0.0097(18) -0.0142(19)
C18 0.026(2) 0.038(2) 0.027(2) 0.0102(18) 0.0089(17) -0.0156(18)
C23 0.034(2) 0.039(3) 0.029(2) 0.0070(19) 0.0106(19) -0.024(2)
C33 0.033(2) 0.032(2) 0.026(2) 0.0070(18) 0.0046(18) -0.0193(19)
C39 0.030(2) 0.047(3) 0.033(2) 0.014(2) 0.0145(19) -0.012(2)
C50 0.037(2) 0.034(2) 0.041(2) 0.011(2) 0.018(2) -0.020(2)
C42 0.027(2) 0.050(3) 0.032(2) 0.001(2) 0.0124(19) -0.024(2)
C46 0.040(3) 0.043(3) 0.032(2) 0.008(2) 0.010(2) -0.023(2)
C37 0.030(2) 0.049(3) 0.037(2) 0.009(2) 0.014(2) -0.020(2)
C40 0.031(2) 0.061(3) 0.040(3) 0.027(2) 0.013(2) -0.005(2)
C24 0.041(3) 0.040(3) 0.042(3) 0.017(2) 0.015(2) -0.020(2)
C43 0.026(2) 0.050(3) 0.028(2) 0.006(2) 0.0105(18) -0.022(2)
C41 0.027(2) 0.072(4) 0.028(2) 0.017(2) 0.0112(19) -0.014(2)
C31 0.040(2) 0.039(3) 0.035(2) 0.012(2) 0.018(2) -0.010(2)
C51 0.048(3) 0.041(3) 0.030(2) 0.013(2) 0.013(2) -0.022(2)
C35 0.027(2) 0.050(3) 0.044(3) 0.015(2) 0.017(2) -0.006(2)
C44 0.044(3) 0.054(3) 0.046(3) 0.024(2) 0.018(2) -0.004(2)
C36 0.068(3) 0.046(3) 0.034(3) 0.003(2) 0.016(2) -0.021(3)
C45 0.043(3) 0.084(4) 0.033(3) 0.017(3) 0.005(2) -0.013(3)
N1 0.0249(10) 0.0367(12) 0.0226(10) 0.0062(9) 0.0079(8) -0.0201(9)

loop_
_atom_type_symbol
_atom_type_description
_atom_type_scat_dispersion_real
_atom_type_scat_dispersion_imag
_atom_type_scat_source
C C 0.0181 0.0091 'International Tables Vol C Tables 4.2.6.8 and 6.1.1.4'
H H 0.0000 0.0000 'International Tables Vol C Tables 4.2.6.8 and 6.1.1.4'
F F 0.0727 0.0534 'International Tables Vol C Tables 4.2.6.8 and 6.1.1.4'
N N 0.0311 0.0180 'International Tables Vol C Tables 4.2.6.8 and 6.1.1.4'

loop_
_geom_angle_atom_site_label_1
_geom_angle_atom_site_label_2
_geom_angle_atom_site_label_3
_geom_angle
_geom_angle_site_symmetry_1
_geom_angle_site_symmetry_3
_geom_angle_publ_flag
C10 N2 C7 105.5(3) . . ?
C26 N3 C22 119.3(3) . . ?
N2 C7 C8 109.4(3) . . ?
C6 C7 N2 127.5(4) . . ?
C6 C7 C8 122.8(4) . . ?
C15 C14 H14 125.2 . . ?
C13 C14 H14 125.2 . . ?
C13 C14 C15 109.6(3) . . ?
C17 C28 H28 119.1 . . ?
C17 C28 C21 121.8(4) . . ?
C21 C28 H28 119.1 . . ?
C15 C16 C17 125.2(4) . . ?
C15 C16 C38 118.6(3) . . ?
C17 C16 C38 116.2(3) . . ?
C16 C15 C14 125.3(3) . . ?
C16 C15 N1 129.7(4) . . ?
N1 C15 C14 104.7(3) . . ?
C48 C47 C11 119.7(4) . . ?
C52 C47 C48 115.9(3) . . ?
C52 C47 C11 124.2(4) . . ?
C14 C13 H13 125.6 . . ?
C14 C13 C12 108.8(3) . . ?
C12 C13 H13 125.6 . . ?
N2 C10 C11 126.9(4) . . ?
N2 C10 C9 111.9(3) . . ?
C11 C10 C9 121.1(3) . . ?
N3 C22 C21 116.4(3) . . ?
N3 C22 C23 121.4(4) . . ?
C23 C22 C21 122.2(3) . . ?
C11 C12 C13 126.3(3) . . ?
C11 C12 N1 128.1(3) . . ?
N1 C12 C13 105.4(3) . . ?
C30 C29 C6 118.2(3) . . ?
C30 C29 C34 119.8(4) . . ?
C34 C29 C6 121.9(4) . . ?
C28 C17 C16 123.2(4) . . ?
C28 C17 C18 118.2(3) . . ?
C18 C17 C16 118.4(4) . . ?
C5 C27 H27 118.9 . . ?
C1 C27 H27 118.9 . . ?
C1 C27 C5 122.2(4) . . ?
C29 C30 C35 120.6(4) . . ?
C31 C30 C29 119.5(4) . . ?
C31 C30 C35 119.8(4) . . ?
C7 C8 H8 126.7 . . ?
C9 C8 C7 106.6(4) . . ?
C9 C8 H8 126.7 . . ?
C7 C6 C29 118.1(4) . . ?
C7 C6 C5 125.7(4) . . ?
C5 C6 C29 116.2(3) . . ?
C27 C5 C6 121.7(4) . . ?
C27 C5 C4 117.9(4) . . ?
C4 C5 C6 120.2(3) . . ?
F1 C48 C47 119.7(3) . . ?
F1 C48 C49 118.6(4) . . ?
C49 C48 C47 121.6(4) . . ?
C33 C32 C31 117.9(4) . . ?
C33 C32 C36 121.4(4) . . ?
C31 C32 C36 120.7(4) . . ?
N3 C26 C1 115.7(3) . . ?
N3 C26 C25 122.4(4) . . ?
C25 C26 C1 121.6(4) . . ?
C28 C21 C22 119.8(4) . . ?
C28 C21 C20 118.2(4) . . ?
C20 C21 C22 122.0(3) . . ?
C39 C38 C16 121.4(4) . . ?
C39 C38 C43 119.1(4) . . ?
C43 C38 C16 119.5(4) . . ?
C20 C19 H19 119.3 . . ?
C20 C19 C18 121.4(4) . . ?
C18 C19 H19 119.3 . . ?
C27 C1 C26 119.0(4) . . ?
C27 C1 C2 118.2(4) . . ?
C2 C1 C26 122.6(4) . . ?
C2 C3 H3 119.9 . . ?
C4 C3 H3 119.9 . . ?
C4 C3 C2 120.1(4) . . ?
C29 C34 C37 121.5(4) . . ?
C33 C34 C29 118.7(4) . . ?
C33 C34 C37 119.9(3) . . ?
F5 C52 C47 120.6(3) . . ?
F5 C52 C51 115.9(4) . . ?
C47 C52 C51 123.4(4) . . ?
C21 C20 H20 119.7 . . ?
C19 C20 C21 120.6(3) . . ?
C19 C20 H20 119.7 . . ?
C10 C11 C47 112.9(3) . . ?
C12 C11 C47 118.7(3) . . ?
C12 C11 C10 128.3(3) . . ?
C26 C25 H25 121.1 . . ?
C24 C25 C26 117.8(4) . . ?
C24 C25 H25 121.1 . . ?
C1 C2 H2 119.6 . . ?
C3 C2 C1 120.9(4) . . ?
C3 C2 H2 119.6 . . ?
C10 C9 H9 126.8 . . ?
C8 C9 C10 106.4(4) . . ?
C8 C9 H9 126.8 . . ?
F2 C49 C48 119.4(4) . . ?
C50 C49 F2 120.4(3) . . ?
C50 C49 C48 120.3(4) . . ?
C5 C4 H4 119.8 . . ?
C3 C4 C5 120.4(4) . . ?
C3 C4 H4 119.8 . . ?
C17 C18 H18 120.2 . . ?
C19 C18 C17 119.6(4) . . ?
C19 C18 H18 120.2 . . ?
C22 C23 H23 120.4 . . ?
C24 C23 C22 119.2(4) . . ?
C24 C23 H23 120.4 . . ?
C32 C33 C34 122.4(4) . . ?
C32 C33 H33 118.8 . . ?
C34 C33 H33 118.8 . . ?
C38 C39 C44 122.0(4) . . ?
C40 C39 C38 119.0(4) . . ?
C40 C39 C44 118.9(4) . . ?
F3 C50 C49 120.0(4) . . ?
F3 C50 C51 119.5(4) . . ?
C49 C50 C51 120.5(3) . . ?
C43 C42 H42 119.1 . . ?
C43 C42 C41 121.8(4) . . ?
C41 C42 H42 119.1 . . ?
H46A C46 H46B 109.5 . . ?
H46A C46 H46C 109.5 . . ?
H46B C46 H46C 109.5 . . ?
C43 C46 H46A 109.5 . . ?
C43 C46 H46B 109.5 . . ?
C43 C46 H46C 109.5 . . ?
C34 C37 H37A 109.5 . . ?
C34 C37 H37B 109.5 . . ?
C34 C37 H37C 109.5 . . ?
H37A C37 H37B 109.5 . . ?
H37A C37 H37C 109.5 . . ?
H37B C37 H37C 109.5 . . ?
C39 C40 H40 118.6 . . ?
C41 C40 C39 122.8(5) . . ?
C41 C40 H40 118.6 . . ?
C25 C24 H24 120.0 . . ?
C23 C24 C25 119.9(4) . . ?
C23 C24 H24 120.0 . . ?
C38 C43 C46 121.0(4) . . ?
C42 C43 C38 119.9(5) . . ?
C42 C43 C46 119.1(4) . . ?
C42 C41 C45 121.0(5) . . ?
C40 C41 C42 117.4(4) . . ?
C40 C41 C45 121.6(5) . . ?
C30 C31 C32 121.6(4) . . ?
C30 C31 H31 119.2 . . ?
C32 C31 H31 119.2 . . ?
F4 C51 C52 121.2(4) . . ?
F4 C51 C50 120.5(3) . . ?
C50 C51 C52 118.3(4) . . ?
C30 C35 H35A 109.5 . . ?
C30 C35 H35B 109.5 . . ?
C30 C35 H35C 109.5 . . ?
H35A C35 H35B 109.5 . . ?
H35A C35 H35C 109.5 . . ?
H35B C35 H35C 109.5 . . ?
C39 C44 H44A 109.5 . . ?
C39 C44 H44B 109.5 . . ?
C39 C44 H44C 109.5 . . ?
H44A C44 H44B 109.5 . . ?
H44A C44 H44C 109.5 . . ?
H44B C44 H44C 109.5 . . ?
C32 C36 H36A 109.5 . . ?
C32 C36 H36B 109.5 . . ?
C32 C36 H36C 109.5 . . ?
H36A C36 H36B 109.5 . . ?
H36A C36 H36C 109.5 . . ?
H36B C36 H36C 109.5 . . ?
C41 C45 H45A 109.5 . . ?
C41 C45 H45B 109.5 . . ?
C41 C45 H45C 109.5 . . ?
H45A C45 H45B 109.5 . . ?
H45A C45 H45C 109.5 . . ?
H45B C45 H45C 109.5 . . ?
C15 N1 H1 124.6 . . ?
C12 N1 C15 110.9(3) . . ?
C12 N1 H1 124.6 . . ?

loop_
_geom_bond_atom_site_label_1
_geom_bond_atom_site_label_2
_geom_bond_distance
_geom_bond_site_symmetry_2
_geom_bond_publ_flag
F1 C48 1.324(5) . ?
F5 C52 1.351(5) . ?
F2 C49 1.351(5) . ?
F3 C50 1.346(4) . ?
F4 C51 1.318(5) . ?
N2 C7 1.415(5) . ?
N2 C10 1.308(5) . ?
N3 C22 1.341(5) . ?
N3 C26 1.334(5) . ?
C7 C8 1.461(5) . ?
C7 C6 1.358(6) . ?
C14 H14 0.9500 . ?
C14 C15 1.451(5) . ?
C14 C13 1.337(5) . ?
C28 H28 0.9500 . ?
C28 C17 1.384(6) . ?
C28 C21 1.400(5) . ?
C16 C15 1.368(5) . ?
C16 C17 1.475(5) . ?
C16 C38 1.497(5) . ?
C15 N1 1.398(5) . ?
C47 C48 1.402(6) . ?
C47 C52 1.373(6) . ?
C47 C11 1.498(4) . ?
C13 H13 0.9500 . ?
C13 C12 1.452(5) . ?
C10 C11 1.455(5) . ?
C10 C9 1.482(6) . ?
C22 C21 1.473(6) . ?
C22 C23 1.407(5) . ?
C12 C11 1.365(5) . ?
C12 N1 1.386(4) . ?
C29 C30 1.403(6) . ?
C29 C6 1.492(5) . ?
C29 C34 1.411(5) . ?
C17 C18 1.418(6) . ?
C27 H27 0.9500 . ?
C27 C5 1.399(5) . ?
C27 C1 1.381(6) . ?
C30 C31 1.384(6) . ?
C30 C35 1.513(5) . ?
C8 H8 0.9500 . ?
C8 C9 1.333(5) . ?
C6 C5 1.475(6) . ?
C5 C4 1.404(6) . ?
C48 C49 1.395(5) . ?
C32 C33 1.378(6) . ?
C32 C31 1.407(6) . ?
C32 C36 1.498(6) . ?
C26 C1 1.483(5) . ?
C26 C25 1.405(5) . ?
C21 C20 1.401(6) . ?
C38 C39 1.398(6) . ?
C38 C43 1.412(6) . ?
C19 H19 0.9500 . ?
C19 C20 1.360(6) . ?
C19 C18 1.384(5) . ?
C1 C2 1.392(6) . ?
C3 H3 0.9500 . ?
C3 C2 1.387(5) . ?
C3 C4 1.379(6) . ?
C34 C33 1.397(6) . ?
C34 C37 1.502(6) . ?
C52 C51 1.396(5) . ?
C20 H20 0.9500 . ?
C25 H25 0.9500 . ?
C25 C24 1.393(6) . ?
C2 H2 0.9500 . ?
C9 H9 0.9500 . ?
C49 C50 1.348(6) . ?
C4 H4 0.9500 . ?
C18 H18 0.9500 . ?
C23 H23 0.9500 . ?
C23 C24 1.362(6) . ?
C33 H33 0.9500 . ?
C39 C40 1.389(6) . ?
C39 C44 1.510(7) . ?
C50 C51 1.387(6) . ?
C42 H42 0.9500 . ?
C42 C43 1.380(6) . ?
C42 C41 1.394(7) . ?
C46 H46A 0.9800 . ?
C46 H46B 0.9800 . ?
C46 H46C 0.9800 . ?
C46 C43 1.498(7) . ?
C37 H37A 0.9800 . ?
C37 H37B 0.9800 . ?
C37 H37C 0.9800 . ?
C40 H40 0.9500 . ?
C40 C41 1.384(7) . ?
C24 H24 0.9500 . ?
C41 C45 1.520(6) . ?
C31 H31 0.9500 . ?
C35 H35A 0.9800 . ?
C35 H35B 0.9800 . ?
C35 H35C 0.9800 . ?
C44 H44A 0.9800 . ?
C44 H44B 0.9800 . ?
C44 H44C 0.9800 . ?
C36 H36A 0.9800 . ?
C36 H36B 0.9800 . ?
C36 H36C 0.9800 . ?
C45 H45A 0.9800 . ?
C45 H45B 0.9800 . ?
C45 H45C 0.9800 . ?
N1 H1 0.8800 . ?
